data_7113339
loop_
_publ_author_name
'Brice\~no, Alexander'
'Leal, Dayana'
'Atencio, Reinaldo'
'D\'iaz de Delgado, Graciela'

_publ_section_title
;
 Supramolecular isomerism in multivalent metal-templated assemblies with
 topochemical influence in the regioselective synthesis of
 tetrakis(2-pyridyl)cyclobutane isomers.
;
_journal_issue 33
_journal_name_full 'Chemical communications (Cambridge, England)'
_journal_page_first 3534
_journal_page_last 3536
_journal_paper_doi 10.1039/b606673a
_journal_year 2006
_chemical_compound_source Synthesis
_chemical_formula_moiety 'C24 H20 N4'
_chemical_formula_sum 'C24 H20 N4'
_chemical_formula_weight 364.44
_chemical_name_systematic
;
?
;
_space_group_IT_number 114
_symmetry_cell_setting tetragonal
_symmetry_space_group_name_Hall 'P -4 2n'
_symmetry_space_group_name_H-M 'P -4 21 c'
_atom_sites_solution_hydrogens geom
_atom_sites_solution_primary direct
_atom_sites_solution_secondary difmap
_audit_creation_method SHELXL-97
_cell_angle_alpha 90.00
_cell_angle_beta 90.00
_cell_angle_gamma 90.00
_cell_formula_units_Z 8
_cell_length_a 15.6498(9)
_cell_length_b 15.6498(9)
_cell_length_c 16.1138(9)
_cell_measurement_reflns_used 1500
_cell_measurement_temperature 295(2)
_cell_measurement_theta_max 28.0854
_cell_measurement_theta_min 1.8139
_cell_volume 3946.5(4)
_computing_cell_refinement 'CrystalClear (Rigaku/MSC Inc., 2005)'
_computing_data_collection 'CrystalClear (Rigaku/MSC Inc., 2005)'
_computing_data_reduction 'CrystalClear (Rigaku/MSC Inc., 2005)'
_computing_publication_material 'SHELXL-97 (Sheldrick, 1997)'
_computing_structure_refinement 'SHELXL-97 (Sheldrick, 1997)'
_computing_structure_solution 'SHELXS-97 (Sheldrick, 1990)'
_diffrn_ambient_temperature 295(2)
_diffrn_detector_area_resol_mean 14.6306
_diffrn_measured_fraction_theta_full 0.992
_diffrn_measured_fraction_theta_max 0.866
_diffrn_measurement_device
;
Mercury (2x2 bin mode)
;
_diffrn_measurement_device_type 'Rigaku AFC7S Mercury'
_diffrn_measurement_method \w
_diffrn_radiation_detector CCD
_diffrn_radiation_monochromator graphite
_diffrn_radiation_source 'Normal-focus sealed tube'
_diffrn_radiation_type MoK\a
_diffrn_radiation_wavelength 0.71070
_diffrn_reflns_av_R_equivalents 0.0492
_diffrn_reflns_av_sigmaI/netI 0.0225
_diffrn_reflns_limit_h_max 18
_diffrn_reflns_limit_h_min -18
_diffrn_reflns_limit_k_max 18
_diffrn_reflns_limit_k_min -18
_diffrn_reflns_limit_l_max 19
_diffrn_reflns_limit_l_min -15
_diffrn_reflns_number 44774
_diffrn_reflns_theta_full 25.00
_diffrn_reflns_theta_max 28.10
_diffrn_reflns_theta_min 1.81
_diffrn_standards_decay_% 0
_diffrn_standards_interval_count 0
_diffrn_standards_interval_time 0
_diffrn_standards_number 0
_exptl_absorpt_coefficient_mu 0.074
_exptl_absorpt_correction_T_max 0.990
_exptl_absorpt_correction_T_min 0.930
_exptl_absorpt_correction_type multi-scan
_exptl_absorpt_process_details 'Jacobson, R. (1998) Private communication'
_exptl_crystal_colour colorless
_exptl_crystal_density_diffrn 1.227
_exptl_crystal_density_method 'not measured'
_exptl_crystal_description Prism
_exptl_crystal_F_000 1536
_exptl_crystal_size_max 0.48
_exptl_crystal_size_mid 0.34
_exptl_crystal_size_min 0.20
_refine_diff_density_max 0.129
_refine_diff_density_min -0.161
_refine_diff_density_rms 0.035
_refine_ls_extinction_method none
_refine_ls_goodness_of_fit_ref 1.110
_refine_ls_hydrogen_treatment constr
_refine_ls_matrix_type full
_refine_ls_number_parameters 253
_refine_ls_number_reflns 2310
_refine_ls_number_restraints 0
_refine_ls_restrained_S_all 1.110
_refine_ls_R_factor_all 0.0872
_refine_ls_R_factor_gt 0.0594
_refine_ls_shift/su_max 0.000
_refine_ls_shift/su_mean 0.000
_refine_ls_structure_factor_coef Fsqd
_refine_ls_weighting_details 'calc w=1/[\s^2^(Fo^2^)+(0.0601P)^2^+0.8862P] where P=(Fo^2^+2Fc^2^)/3'
_refine_ls_weighting_scheme calc
_refine_ls_wR_factor_gt 0.1301
_refine_ls_wR_factor_ref 0.1450
_reflns_number_gt 1735
_reflns_number_total 2310
_reflns_threshold_expression >2sigma(I)
_cod_data_source_file b606673a.txt
_cod_data_source_block shelxle_compound_4
_cod_depositor_comments
;
The following automatic conversions were performed:

'_exptl_absorpt_correction_type' value 'Multi-scan' changed to
'multi-scan' according to
/usr/data/users/saulius/automatic-downloads/retrospective/RSC/lib/dictionaries/cif_core.dic
dictionary named 'cif_core.dic' version 2.4.2 from 2011-04-26.

Automatic conversion script
Id: cif_fix_values 2281 2013-09-26 08:29:07Z andrius 
;
_cod_database_code 7113339

loop_
_symmetry_equiv_pos_as_xyz
'x, y, z'
'y, -x, -z'
'-x, -y, z'
'-y, x, -z'
'-x+1/2, y+1/2, -z+1/2'
'-y+1/2, -x+1/2, z+1/2'
'x+1/2, -y+1/2, -z+1/2'
'y+1/2, x+1/2, z+1/2'

loop_
_atom_site_label
_atom_site_type_symbol
_atom_site_fract_x
_atom_site_fract_y
_atom_site_fract_z
_atom_site_U_iso_or_equiv
_atom_site_adp_type
_atom_site_occupancy
_atom_site_symmetry_multiplicity
_atom_site_calc_flag
_atom_site_refinement_flags
C1 C 0.95303(19) 0.9835(2) 0.72642(18) 0.0481(7) Uani 1 1 d .
H1A H 0.9531 0.9214 0.7180 0.058 Uiso 1 1 calc R
N1 N 0.8694(2) 1.1037(2) 0.6807(2) 0.0777(9) Uani 1 1 d .
N2 N 0.9118(2) 0.86092(19) 0.86520(18) 0.0668(8) Uani 1 1 d .
C2 C 0.94993(19) 1.0026(2) 0.82056(17) 0.0473(7) Uani 1 1 d .
H2A H 0.9319 1.0618 0.8295 0.057 Uiso 1 1 calc R
N3 N 0.6044(2) 1.1189(2) 0.41304(18) 0.0684(8) Uani 1 1 d .
C3 C 0.8924(2) 1.0232(2) 0.6671(2) 0.0527(8) Uani 1 1 d .
N4 N 0.6119(3) 0.8765(2) 0.6121(2) 0.0947(12) Uani 1 1 d .
C4 C 0.8186(3) 1.1399(3) 0.6235(3) 0.0946(15) Uani 1 1 d .
H4A H 0.8025 1.1964 0.6322 0.114 Uiso 1 1 calc R
C5 C 0.7890(3) 1.1010(3) 0.5546(3) 0.0921(14) Uani 1 1 d .
H5A H 0.7542 1.1297 0.5171 0.111 Uiso 1 1 calc R
C6 C 0.8118(3) 1.0189(4) 0.5420(3) 0.0947(15) Uani 1 1 d .
H6A H 0.7923 0.9893 0.4957 0.114 Uiso 1 1 calc R
C7 C 0.8642(2) 0.9796(3) 0.5986(2) 0.0754(12) Uani 1 1 d .
H7A H 0.8806 0.9231 0.5904 0.090 Uiso 1 1 calc R
C8 C 0.8991(2) 0.9443(2) 0.87516(19) 0.0497(7) Uani 1 1 d .
C9 C 0.8401(2) 0.9760(3) 0.9306(2) 0.0677(10) Uani 1 1 d .
H9A H 0.8335 1.0346 0.9371 0.081 Uiso 1 1 calc R
C10 C 0.7907(3) 0.9203(3) 0.9765(3) 0.0848(13) Uani 1 1 d .
H10A H 0.7499 0.9408 1.0135 0.102 Uiso 1 1 calc R
C11 C 0.8026(3) 0.8356(3) 0.9668(2) 0.0841(14) Uani 1 1 d .
H11A H 0.7701 0.7966 0.9969 0.101 Uiso 1 1 calc R
C12 C 0.8637(3) 0.8080(3) 0.9116(2) 0.0818(13) Uani 1 1 d .
H12A H 0.8721 0.7494 0.9059 0.098 Uiso 1 1 calc R
C13 C 0.54789(19) 0.9879(2) 0.47186(17) 0.0483(7) Uani 1 1 d .
H13A H 0.5538 0.9260 0.4640 0.058 Uiso 1 1 calc R
C14 C 0.54896(19) 1.0088(2) 0.56587(18) 0.0506(8) Uani 1 1 d .
H14A H 0.5592 1.0701 0.5737 0.061 Uiso 1 1 calc R
C15 C 0.60743(19) 1.0336(2) 0.41423(18) 0.0522(8) Uani 1 1 d .
C16 C 0.6573(3) 1.1593(3) 0.3606(3) 0.0890(13) Uani 1 1 d .
H16A H 0.6555 1.2186 0.3589 0.107 Uiso 1 1 calc R
C17 C 0.7135(3) 1.1182(4) 0.3098(3) 0.0993(17) Uani 1 1 d .
H17A H 0.7491 1.1492 0.2747 0.119 Uiso 1 1 calc R
C18 C 0.7170(3) 1.0324(4) 0.3110(3) 0.0956(16) Uani 1 1 d .
H18A H 0.7549 1.0030 0.2769 0.115 Uiso 1 1 calc R
C19 C 0.6629(2) 0.9887(3) 0.3642(2) 0.0736(11) Uani 1 1 d .
H19A H 0.6640 0.9293 0.3661 0.088 Uiso 1 1 calc R
C20 C 0.6026(2) 0.9590(2) 0.62560(19) 0.0542(8) Uani 1 1 d .
C21 C 0.6381(3) 0.9982(3) 0.6942(2) 0.0780(11) Uani 1 1 d .
H21A H 0.6303 1.0565 0.7021 0.094 Uiso 1 1 calc R
C22 C 0.6840(3) 0.9528(4) 0.7499(3) 0.0992(16) Uani 1 1 d .
H22A H 0.7059 0.9787 0.7973 0.119 Uiso 1 1 calc R
C23 C 0.6970(3) 0.8700(4) 0.7351(3) 0.1047(19) Uani 1 1 d .
H23A H 0.7315 0.8379 0.7702 0.126 Uiso 1 1 calc R
C24 C 0.6586(4) 0.8327(4) 0.6672(3) 0.122(2) Uani 1 1 d .
H24A H 0.6655 0.7742 0.6592 0.147 Uiso 1 1 calc R

loop_
_atom_site_aniso_label
_atom_site_aniso_U_11
_atom_site_aniso_U_22
_atom_site_aniso_U_33
_atom_site_aniso_U_23
_atom_site_aniso_U_13
_atom_site_aniso_U_12
C1 0.0460(17) 0.0483(19) 0.0499(16) -0.0004(13) -0.0006(14) 0.0004(15)
N1 0.079(2) 0.063(2) 0.091(2) -0.0032(18) -0.0297(19) 0.0102(17)
N2 0.089(2) 0.0562(19) 0.0549(17) 0.0005(14) -0.0004(16) -0.0146(16)
C2 0.0493(16) 0.0434(15) 0.0493(16) -0.0022(14) 0.0001(14) 0.0019(14)
N3 0.073(2) 0.071(2) 0.0612(17) 0.0017(15) 0.0060(15) -0.0206(17)
C3 0.0458(17) 0.060(2) 0.0520(18) 0.0044(14) -0.0013(15) -0.0038(16)
N4 0.134(3) 0.080(2) 0.070(2) -0.0141(18) -0.035(2) 0.048(2)
C4 0.088(3) 0.075(3) 0.120(4) 0.010(3) -0.036(3) 0.018(2)
C5 0.077(3) 0.107(4) 0.092(3) 0.027(3) -0.034(2) -0.004(3)
C6 0.092(3) 0.128(5) 0.064(2) -0.003(3) -0.029(2) 0.003(3)
C7 0.075(3) 0.091(3) 0.060(2) -0.009(2) -0.013(2) 0.010(2)
C8 0.0444(17) 0.058(2) 0.0469(16) 0.0002(14) -0.0036(14) -0.0049(15)
C9 0.060(2) 0.074(3) 0.069(2) 0.0016(18) 0.0110(19) -0.0003(19)
C10 0.064(3) 0.118(4) 0.073(3) 0.001(3) 0.016(2) -0.016(3)
C11 0.094(3) 0.103(4) 0.056(2) 0.009(2) -0.001(2) -0.046(3)
C12 0.118(4) 0.065(3) 0.063(2) 0.003(2) -0.012(2) -0.031(2)
C13 0.0471(17) 0.0493(18) 0.0485(16) -0.0018(14) -0.0015(14) -0.0031(14)
C14 0.0516(17) 0.0501(17) 0.0501(16) -0.0024(15) 0.0005(15) -0.0015(15)
C15 0.0441(17) 0.068(2) 0.0441(16) -0.0047(14) -0.0025(14) -0.0094(16)
C16 0.094(3) 0.098(3) 0.075(3) 0.007(3) 0.006(3) -0.041(3)
C17 0.087(3) 0.148(5) 0.063(3) 0.006(3) 0.011(2) -0.052(4)
C18 0.061(3) 0.153(5) 0.072(3) -0.026(3) 0.019(2) -0.021(3)
C19 0.058(2) 0.094(3) 0.069(2) -0.013(2) 0.0106(19) -0.010(2)
C20 0.0472(17) 0.069(2) 0.0460(17) -0.0058(15) 0.0003(14) 0.0079(16)
C21 0.081(3) 0.094(3) 0.058(2) -0.009(2) -0.016(2) -0.005(2)
C22 0.086(3) 0.146(5) 0.065(3) -0.003(3) -0.018(2) 0.015(3)
C23 0.088(3) 0.174(6) 0.052(2) 0.013(3) -0.006(2) 0.063(4)
C24 0.159(5) 0.124(4) 0.084(3) -0.003(3) -0.020(4) 0.088(4)

loop_
_atom_type_symbol
_atom_type_description
_atom_type_scat_dispersion_real
_atom_type_scat_dispersion_imag
_atom_type_scat_source
C C 0.0033 0.0000 'International Tables Vol C Tables 4.2.6.8 and 6.1.1.4'
H H 0.0000 0.0000 'International Tables Vol C Tables 4.2.6.8 and 6.1.1.4'
N N 0.0061 0.0000 'International Tables Vol C Tables 4.2.6.8 and 6.1.1.4'

loop_
_geom_angle_atom_site_label_1
_geom_angle_atom_site_label_2
_geom_angle_atom_site_label_3
_geom_angle
_geom_angle_site_symmetry_1
_geom_angle_site_symmetry_3
C3 C1 C2 122.1(3) . .
C3 C1 C1 117.6(3) . 3_775
C2 C1 C1 88.02(17) . 3_775
C3 C1 H1A 109.1 . .
C2 C1 H1A 109.1 . .
C1 C1 H1A 109.1 3_775 .
C3 N1 C4 116.6(4) . .
C8 N2 C12 117.0(4) . .
C8 C2 C1 118.4(3) . .
C8 C2 C2 120.0(3) . 3_775
C1 C2 C2 87.63(17) . 3_775
C8 C2 H2A 109.7 . .
C1 C2 H2A 109.7 . .
C2 C2 H2A 109.7 3_775 .
C15 N3 C16 117.3(4) . .
N1 C3 C7 121.2(3) . .
N1 C3 C1 117.7(3) . .
C7 C3 C1 121.1(3) . .
C20 N4 C24 116.9(4) . .
N1 C4 C5 125.4(4) . .
N1 C4 H4A 117.3 . .
C5 C4 H4A 117.3 . .
C4 C5 C6 117.5(4) . .
C4 C5 H5A 121.2 . .
C6 C5 H5A 121.2 . .
C5 C6 C7 119.1(4) . .
C5 C6 H6A 120.5 . .
C7 C6 H6A 120.5 . .
C6 C7 C3 120.3(4) . .
C6 C7 H7A 119.9 . .
C3 C7 H7A 119.9 . .
N2 C8 C9 122.1(3) . .
N2 C8 C2 116.6(3) . .
C9 C8 C2 121.3(3) . .
C8 C9 C10 119.8(4) . .
C8 C9 H9A 120.1 . .
C10 C9 H9A 120.1 . .
C11 C10 C9 118.8(4) . .
C11 C10 H10A 120.6 . .
C9 C10 H10A 120.6 . .
C10 C11 C12 118.7(4) . .
C10 C11 H11A 120.6 . .
C12 C11 H11A 120.6 . .
N2 C12 C11 123.6(4) . .
N2 C12 H12A 118.2 . .
C11 C12 H12A 118.2 . .
C15 C13 C13 119.1(3) . 3_675
C15 C13 C14 119.9(3) . .
C13 C13 C14 87.62(18) 3_675 .
C15 C13 H13A 109.5 . .
C13 C13 H13A 109.5 3_675 .
C14 C13 H13A 109.5 . .
C20 C14 C13 121.6(3) . .
C20 C14 C14 117.4(3) . 3_675
C13 C14 C14 87.25(18) . 3_675
C20 C14 H14A 109.6 . .
C13 C14 H14A 109.6 . .
C14 C14 H14A 109.6 3_675 .
N3 C15 C19 121.6(3) . .
N3 C15 C13 117.7(3) . .
C19 C15 C13 120.8(3) . .
N3 C16 C17 123.7(5) . .
N3 C16 H16A 118.1 . .
C17 C16 H16A 118.1 . .
C18 C17 C16 119.2(4) . .
C18 C17 H17A 120.4 . .
C16 C17 H17A 120.4 . .
C17 C18 C19 118.5(4) . .
C17 C18 H18A 120.7 . .
C19 C18 H18A 120.7 . .
C15 C19 C18 119.7(4) . .
C15 C19 H19A 120.1 . .
C18 C19 H19A 120.1 . .
N4 C20 C21 121.6(3) . .
N4 C20 C14 117.8(3) . .
C21 C20 C14 120.6(3) . .
C22 C21 C20 120.8(5) . .
C22 C21 H21A 119.6 . .
C20 C21 H21A 119.6 . .
C23 C22 C21 118.2(5) . .
C23 C22 H22A 120.9 . .
C21 C22 H22A 120.9 . .
C22 C23 C24 119.2(5) . .
C22 C23 H23A 120.4 . .
C24 C23 H23A 120.4 . .
N4 C24 C23 123.2(5) . .
N4 C24 H24A 118.4 . .
C23 C24 H24A 118.4 . .

loop_
_geom_bond_atom_site_label_1
_geom_bond_atom_site_label_2
_geom_bond_distance
_geom_bond_site_symmetry_2
C1 C3 1.484(4) .
C1 C2 1.547(4) .
C1 C1 1.558(6) 3_775
C1 H1A 0.9800 .
N1 C3 1.328(4) .
N1 C4 1.342(5) .
N2 C8 1.330(4) .
N2 C12 1.347(5) .
C2 C8 1.496(4) .
C2 C2 1.569(6) 3_775
C2 H2A 0.9800 .
N3 C15 1.336(4) .
N3 C16 1.340(5) .
C3 C7 1.371(5) .
N4 C20 1.317(5) .
N4 C24 1.339(5) .
C4 C5 1.348(6) .
C4 H4A 0.9300 .
C5 C6 1.349(7) .
C5 H5A 0.9300 .
C6 C7 1.371(6) .
C6 H6A 0.9300 .
C7 H7A 0.9300 .
C8 C9 1.377(5) .
C9 C10 1.380(5) .
C9 H9A 0.9300 .
C10 C11 1.347(6) .
C10 H10A 0.9300 .
C11 C12 1.377(6) .
C11 H11A 0.9300 .
C12 H12A 0.9300 .
C13 C15 1.498(4) .
C13 C13 1.546(6) 3_675
C13 C14 1.550(4) .
C13 H13A 0.9800 .
C14 C20 1.497(4) .
C14 C14 1.557(6) 3_675
C14 H14A 0.9800 .
C15 C19 1.377(5) .
C16 C17 1.364(7) .
C16 H16A 0.9300 .
C17 C18 1.344(7) .
C17 H17A 0.9300 .
C18 C19 1.385(6) .
C18 H18A 0.9300 .
C19 H19A 0.9300 .
C20 C21 1.380(5) .
C21 C22 1.351(6) .
C21 H21A 0.9300 .
C22 C23 1.333(7) .
C22 H22A 0.9300 .
C23 C24 1.378(7) .
C23 H23A 0.9300 .
C24 H24A 0.9300 .
